data_1011008
loop_
_publ_author_name
'Andress, K R'
'Carpenter, C'

_publ_section_title
;
Kristallhydrate. II.Die Struktur von Chromchlorid- und
Aluminiumchloridhexahydrat.
;
_journal_coden_ASTM ZEKGAX
_journal_name_full
;
Zeitschrift fuer Kristallographie, Kristallgeometrie, Kristallphysik,
Kristallchemie (-144,1977)
;
_journal_page_first 446
_journal_page_last 463
_journal_volume 87
_journal_year 1934
_chemical_formula_structural 'Al Cl3 (H2 O)6'
_chemical_formula_sum 'Al Cl3 H12 O6'
_chemical_name_mineral 'Chloraluminite ?'
_chemical_name_systematic 'Aluminium chloride hexahydrate'
_space_group_IT_number 167
_symmetry_cell_setting trigonal
_symmetry_space_group_name_Hall '-P 3* 2n'
_symmetry_space_group_name_H-M 'R -3 c :R'
_cell_angle_alpha 97.00(33)
_cell_angle_beta 97.00(33)
_cell_angle_gamma 97.00(33)
_cell_formula_units_Z 2
_cell_length_a 7.85(3)
_cell_length_b 7.85(3)
_cell_length_c 7.85(3)
_cell_volume 471.9
_exptl_crystal_density_meas 1.65
_cod_original_sg_symbol_H-M 'R -3 c R'
_cod_original_formula_sum 'H12 Al Cl3 O6'
_cod_database_code 1011008

loop_
_symmetry_equiv_pos_as_xyz
x,y,z
y,z,x
z,x,y
-x,-y,-z
-y,-z,-x
-z,-x,-y
1/2+y,1/2+x,1/2+z
1/2+z,1/2+y,1/2+x
1/2+x,1/2+z,1/2+y
1/2-y,1/2-x,1/2-z
1/2-z,1/2-y,1/2-x
1/2-x,1/2-z,1/2-y

loop_
_atom_site_label
_atom_site_type_symbol
_atom_site_symmetry_multiplicity
_atom_site_Wyckoff_symbol
_atom_site_fract_x
_atom_site_fract_y
_atom_site_fract_z
_atom_site_occupancy
_atom_site_attached_hydrogens
_atom_site_calc_flag
Al1 Al3+ 2 b 0. 0. 0. 1. 0 d
Cl1 Cl1- 12 f 0.51 0.51 0.25 0.5 0 d
O1 O2- 12 f 0.51 0.41 0.96 1. 2 d

loop_
_atom_type_symbol
_atom_type_oxidation_number
Al3+ 3.000
Cl1- -1.000
O2- -2.000
H1+ 1.000
